data_7706929
loop_
_publ_author_name
'Vos\'ahlo, Petr'
'Schulz, Ji\<r\'i'
'C\'isa\<rov\'a, Ivana'
'\<St\<epni\<cka, Petr'

_publ_section_title
;
 Cyclopalladation of a ferrocene acylphosphine and the reactivity of the
 C-H activated products.
;
_journal_issue 18
_journal_name_full 'Dalton transactions (Cambridge, England : 2003)'
_journal_page_first 6232
_journal_page_last 6244
_journal_paper_doi 10.1039/d1dt00668a
_journal_volume 50
_journal_year 2021
_chemical_formula_moiety 'C23 H19 Fe O P'
_chemical_formula_sum 'C23 H19 Fe O P'
_chemical_formula_weight 398.20
_space_group_crystal_system monoclinic
_space_group_IT_number 14
_space_group_name_Hall '-P 2yn'
_space_group_name_H-M_alt 'P 1 21/n 1'
_atom_sites_solution_hydrogens geom
_atom_sites_solution_primary direct
_atom_sites_solution_secondary difmap
_audit_creation_method SHELXL-2017/1
_audit_update_record
;
2021-02-17 deposited with the CCDC.	2021-03-23 downloaded from the CCDC.
;
_cell_angle_alpha 90
_cell_angle_beta 93.3130(10)
_cell_angle_gamma 90
_cell_formula_units_Z 4
_cell_length_a 9.6059(3)
_cell_length_b 12.8591(4)
_cell_length_c 14.7624(5)
_cell_measurement_reflns_used 9851
_cell_measurement_temperature 150(2)
_cell_measurement_theta_max 27.48
_cell_measurement_theta_min 2.47
_cell_volume 1820.45(10)
_computing_cell_refinement 'SAINT V8.37A (Bruker AXS Inc., 2015)'
_computing_data_collection 'Bruker Instrument Service vV6.2.3'
_computing_data_reduction 'SAINT V8.37A (Bruker AXS Inc., 2015)'
_computing_molecular_graphics 'PLATON (Spek, 2017)'
_computing_publication_material 'PLATON (Spek, 2017)'
_computing_structure_refinement 'SHELXL-2017 (Sheldrick, 2017)'
_computing_structure_solution 'SHELXT-2014 (Sheldrick, 2014)'
_diffrn_ambient_temperature 150(2)
_diffrn_measured_fraction_theta_full 0.999
_diffrn_measured_fraction_theta_max 0.999
_diffrn_measurement_device_type 'Bruker D8 VENTURE Kappa Duo PHOTON 100 CMOS'
_diffrn_measurement_method '\f and \w scans'
_diffrn_radiation_monochromator 'Quazar Mo multilayer optic'
_diffrn_radiation_source 'I\mS micro-focus sealed tube'
_diffrn_radiation_type MoK\a
_diffrn_radiation_wavelength 0.71073
_diffrn_reflns_av_R_equivalents 0.0276
_diffrn_reflns_av_unetI/netI 0.0173
_diffrn_reflns_Laue_measured_fraction_full 0.999
_diffrn_reflns_Laue_measured_fraction_max 0.999
_diffrn_reflns_limit_h_max 12
_diffrn_reflns_limit_h_min -12
_diffrn_reflns_limit_k_max 16
_diffrn_reflns_limit_k_min -16
_diffrn_reflns_limit_l_max 18
_diffrn_reflns_limit_l_min -19
_diffrn_reflns_number 26493
_diffrn_reflns_point_group_measured_fraction_full 0.999
_diffrn_reflns_point_group_measured_fraction_max 0.999
_diffrn_reflns_theta_full 25.242
_diffrn_reflns_theta_max 27.522
_diffrn_reflns_theta_min 2.466
_exptl_absorpt_coefficient_mu 0.925
_exptl_absorpt_correction_T_max 0.90
_exptl_absorpt_correction_T_min 0.86
_exptl_absorpt_correction_type multi-scan
_exptl_absorpt_process_details 'SADABS-2016/2 - Bruker AXS'
_exptl_crystal_colour orange
_exptl_crystal_density_diffrn 1.453
_exptl_crystal_description plate
_exptl_crystal_F_000 824
_exptl_crystal_size_max 0.21
_exptl_crystal_size_mid 0.19
_exptl_crystal_size_min 0.12
_refine_diff_density_max 0.269
_refine_diff_density_min -0.418
_refine_diff_density_rms 0.058
_refine_ls_extinction_method none
_refine_ls_goodness_of_fit_ref 1.049
_refine_ls_hydrogen_treatment constr
_refine_ls_matrix_type full
_refine_ls_number_parameters 235
_refine_ls_number_reflns 4190
_refine_ls_number_restraints 0
_refine_ls_restrained_S_all 1.049
_refine_ls_R_factor_all 0.0298
_refine_ls_R_factor_gt 0.0254
_refine_ls_shift/su_max 0.001
_refine_ls_shift/su_mean 0.000
_refine_ls_structure_factor_coef Fsqd
_refine_ls_weighting_details 'w=1/[\s^2^(Fo^2^)+(0.0329P)^2^+0.9565P] where P=(Fo^2^+2Fc^2^)/3'
_refine_ls_weighting_scheme calc
_refine_ls_wR_factor_gt 0.0649
_refine_ls_wR_factor_ref 0.0670
_reflns_Friedel_coverage 0.000
_reflns_number_gt 3777
_reflns_number_total 4190
_reflns_threshold_expression 'I > 2\s(I)'
_cod_data_source_file d1dt00668a3.cif
_cod_data_source_block pv131
_cod_depositor_comments 'Adding full bibliography for 7706929--7706948.cif.'
_cod_original_sg_symbol_H-M 'P 21/n'
_cod_database_code 7706929
_shelx_shelxl_version_number 2017/1
_shelx_space_group_comment
;
The symmetry employed for this shelxl refinement is uniquely defined
by the following loop, which should always be used as a source of
symmetry information in preference to the above space-group names.
They are only intended as comments.
;
_shelx_estimated_absorpt_t_min 0.829
_shelx_estimated_absorpt_t_max 0.897

loop_
_space_group_symop_operation_xyz
'x, y, z'
'-x+1/2, y+1/2, -z+1/2'
'-x, -y, -z'
'x-1/2, -y-1/2, z-1/2'

loop_
_atom_site_label
_atom_site_type_symbol
_atom_site_fract_x
_atom_site_fract_y
_atom_site_fract_z
_atom_site_U_iso_or_equiv
_atom_site_adp_type
_atom_site_occupancy
_atom_site_site_symmetry_order
_atom_site_calc_flag
_atom_site_refinement_flags_posn
_atom_site_refinement_flags_adp
_atom_site_refinement_flags_occupancy
_atom_site_disorder_assembly
_atom_site_disorder_group
Fe1 Fe 0.75985(2) 0.79797(2) 0.59297(2) 0.01536(7) Uani 1 1 d . . . . .
P1 P 0.34946(4) 0.74452(3) 0.55538(2) 0.01557(8) Uani 1 1 d . . . . .
O1 O 0.50052(12) 0.69154(10) 0.41426(7) 0.0300(3) Uani 1 1 d . . . . .
C1 C 0.63615(14) 0.67658(11) 0.55148(10) 0.0177(3) Uani 1 1 d . . . . .
C2 C 0.65816(15) 0.67698(11) 0.64861(10) 0.0208(3) Uani 1 1 d . . . . .
H2 H 0.587779 0.682330 0.691004 0.025 Uiso 1 1 calc R U . . .
C3 C 0.80405(16) 0.66797(12) 0.67006(11) 0.0262(3) Uani 1 1 d . . . . .
H3 H 0.847991 0.665840 0.729356 0.031 Uiso 1 1 calc R U . . .
C4 C 0.87271(15) 0.66268(12) 0.58724(11) 0.0254(3) Uani 1 1 d . . . . .
H4 H 0.970471 0.656574 0.582005 0.030 Uiso 1 1 calc R U . . .
C5 C 0.77117(15) 0.66803(11) 0.51405(10) 0.0211(3) Uani 1 1 d . . . . .
H5 H 0.788758 0.666313 0.451397 0.025 Uiso 1 1 calc R U . . .
C6 C 0.67705(16) 0.93238(11) 0.53907(11) 0.0245(3) Uani 1 1 d . . . . .
H6 H 0.598795 0.937458 0.496916 0.029 Uiso 1 1 calc R U . . .
C7 C 0.67324(17) 0.93401(12) 0.63530(11) 0.0280(3) Uani 1 1 d . . . . .
H7 H 0.592026 0.940517 0.668660 0.034 Uiso 1 1 calc R U . . .
C8 C 0.81189(19) 0.92422(12) 0.67260(11) 0.0298(3) Uani 1 1 d . . . . .
H8 H 0.839960 0.922965 0.735358 0.036 Uiso 1 1 calc R U . . .
C9 C 0.90155(16) 0.91660(12) 0.59965(11) 0.0256(3) Uani 1 1 d . . . . .
H9 H 1.000090 0.909286 0.605148 0.031 Uiso 1 1 calc R U . . .
C10 C 0.81836(16) 0.92182(11) 0.51713(10) 0.0228(3) Uani 1 1 d . . . . .
H10 H 0.851358 0.918791 0.457752 0.027 Uiso 1 1 calc R U . . .
C11 C 0.50611(15) 0.69537(11) 0.49730(10) 0.0180(3) Uani 1 1 d . . . . .
C12 C 0.31111(13) 0.64568(11) 0.63997(9) 0.0156(3) Uani 1 1 d . . . . .
C13 C 0.22035(14) 0.67595(12) 0.70616(9) 0.0201(3) Uani 1 1 d . . . . .
H13 H 0.184326 0.744766 0.705318 0.024 Uiso 1 1 calc R U . . .
C14 C 0.18215(15) 0.60747(13) 0.77278(10) 0.0256(3) Uani 1 1 d . . . . .
H14 H 0.120001 0.629269 0.816814 0.031 Uiso 1 1 calc R U . . .
C15 C 0.23482(15) 0.50705(13) 0.77505(10) 0.0252(3) Uani 1 1 d . . . . .
H15 H 0.209628 0.460061 0.820986 0.030 Uiso 1 1 calc R U . . .
C16 C 0.32462(16) 0.47543(12) 0.70985(10) 0.0233(3) Uani 1 1 d . . . . .
H16 H 0.360594 0.406593 0.711311 0.028 Uiso 1 1 calc R U . . .
C17 C 0.36210(15) 0.54370(11) 0.64264(9) 0.0194(3) Uani 1 1 d . . . . .
H17 H 0.422846 0.521033 0.598080 0.023 Uiso 1 1 calc R U . . .
C18 C 0.21369(14) 0.71845(10) 0.46666(9) 0.0159(3) Uani 1 1 d . . . . .
C19 C 0.14520(15) 0.80410(11) 0.42719(10) 0.0187(3) Uani 1 1 d . . . . .
H19 H 0.171813 0.872338 0.445786 0.022 Uiso 1 1 calc R U . . .
C20 C 0.03792(15) 0.79035(11) 0.36063(10) 0.0213(3) Uani 1 1 d . . . . .
H20 H -0.008626 0.848997 0.334045 0.026 Uiso 1 1 calc R U . . .
C21 C -0.00053(15) 0.69103(12) 0.33341(10) 0.0214(3) Uani 1 1 d . . . . .
H21 H -0.073715 0.681576 0.288076 0.026 Uiso 1 1 calc R U . . .
C22 C 0.06713(16) 0.60523(11) 0.37190(10) 0.0231(3) Uani 1 1 d . . . . .
H22 H 0.040412 0.537210 0.352736 0.028 Uiso 1 1 calc R U . . .
C23 C 0.17405(15) 0.61843(11) 0.43852(10) 0.0211(3) Uani 1 1 d . . . . .
H23 H 0.220143 0.559472 0.464890 0.025 Uiso 1 1 calc R U . . .

loop_
_atom_site_aniso_label
_atom_site_aniso_U_11
_atom_site_aniso_U_22
_atom_site_aniso_U_33
_atom_site_aniso_U_23
_atom_site_aniso_U_13
_atom_site_aniso_U_12
Fe1 0.01449(10) 0.01261(10) 0.01907(11) -0.00007(7) 0.00165(7) -0.00094(7)
P1 0.01565(16) 0.01251(16) 0.01870(17) -0.00252(12) 0.00222(12) -0.00098(12)
O1 0.0247(6) 0.0461(7) 0.0195(5) -0.0069(5) 0.0037(4) 0.0001(5)
C1 0.0163(6) 0.0141(6) 0.0230(7) -0.0016(5) 0.0040(5) -0.0023(5)
C2 0.0199(7) 0.0189(7) 0.0238(7) 0.0045(5) 0.0021(5) -0.0040(5)
C3 0.0226(7) 0.0211(7) 0.0343(8) 0.0104(6) -0.0037(6) -0.0019(6)
C4 0.0166(7) 0.0148(7) 0.0449(9) 0.0021(6) 0.0026(6) 0.0026(5)
C5 0.0183(7) 0.0143(6) 0.0313(8) -0.0050(6) 0.0079(6) -0.0011(5)
C6 0.0263(8) 0.0145(6) 0.0325(8) 0.0011(6) 0.0002(6) 0.0035(6)
C7 0.0321(8) 0.0185(7) 0.0344(8) -0.0055(6) 0.0119(7) 0.0022(6)
C8 0.0417(9) 0.0221(8) 0.0255(8) -0.0072(6) -0.0001(7) -0.0063(7)
C9 0.0228(7) 0.0174(7) 0.0364(8) -0.0011(6) -0.0006(6) -0.0067(6)
C10 0.0283(8) 0.0140(7) 0.0268(7) 0.0027(5) 0.0065(6) -0.0009(6)
C11 0.0173(6) 0.0159(6) 0.0212(7) -0.0030(5) 0.0044(5) -0.0033(5)
C12 0.0131(6) 0.0179(6) 0.0157(6) -0.0031(5) 0.0002(5) -0.0035(5)
C13 0.0158(6) 0.0240(7) 0.0202(7) -0.0055(6) 0.0000(5) -0.0002(5)
C14 0.0198(7) 0.0398(9) 0.0175(7) -0.0044(6) 0.0035(5) -0.0049(6)
C15 0.0256(7) 0.0323(8) 0.0175(7) 0.0035(6) -0.0011(6) -0.0121(6)
C16 0.0265(7) 0.0185(7) 0.0245(7) 0.0015(6) -0.0019(6) -0.0060(6)
C17 0.0202(7) 0.0177(7) 0.0208(7) -0.0023(5) 0.0041(5) -0.0027(5)
C18 0.0154(6) 0.0146(6) 0.0181(6) -0.0001(5) 0.0033(5) 0.0001(5)
C19 0.0222(7) 0.0129(6) 0.0213(7) 0.0005(5) 0.0052(5) 0.0010(5)
C20 0.0235(7) 0.0207(7) 0.0198(7) 0.0040(5) 0.0031(5) 0.0069(6)
C21 0.0195(7) 0.0253(8) 0.0194(7) 0.0022(6) 0.0000(5) 0.0003(6)
C22 0.0270(7) 0.0167(7) 0.0252(7) -0.0003(6) -0.0035(6) -0.0040(6)
C23 0.0240(7) 0.0137(6) 0.0249(7) 0.0007(5) -0.0031(6) 0.0009(5)

loop_
_atom_type_symbol
_atom_type_description
_atom_type_scat_dispersion_real
_atom_type_scat_dispersion_imag
_atom_type_scat_source
C C 0.0033 0.0016 'International Tables Vol C Tables 4.2.6.8 and 6.1.1.4'
H H 0.0000 0.0000 'International Tables Vol C Tables 4.2.6.8 and 6.1.1.4'
Fe Fe 0.3463 0.8444 'International Tables Vol C Tables 4.2.6.8 and 6.1.1.4'
O O 0.0106 0.0060 'International Tables Vol C Tables 4.2.6.8 and 6.1.1.4'
P P 0.1023 0.0942 'International Tables Vol C Tables 4.2.6.8 and 6.1.1.4'

loop_
_geom_angle_atom_site_label_1
_geom_angle_atom_site_label_2
_geom_angle_atom_site_label_3
_geom_angle
_geom_angle_site_symmetry_1
_geom_angle_site_symmetry_3
_geom_angle_publ_flag
C1 Fe1 C2 41.36(6) . . ?
C1 Fe1 C9 164.42(6) . . ?
C2 Fe1 C9 152.29(6) . . ?
C1 Fe1 C5 41.45(5) . . ?
C2 Fe1 C5 69.37(6) . . ?
C9 Fe1 C5 125.50(6) . . ?
C1 Fe1 C10 127.39(6) . . ?
C2 Fe1 C10 165.98(6) . . ?
C9 Fe1 C10 40.64(6) . . ?
C5 Fe1 C10 107.42(6) . . ?
C1 Fe1 C6 108.91(6) . . ?
C2 Fe1 C6 128.19(6) . . ?
C9 Fe1 C6 68.33(6) . . ?
C5 Fe1 C6 120.11(6) . . ?
C10 Fe1 C6 40.65(6) . . ?
C1 Fe1 C8 154.07(6) . . ?
C2 Fe1 C8 118.75(6) . . ?
C9 Fe1 C8 40.63(7) . . ?
C5 Fe1 C8 162.85(7) . . ?
C10 Fe1 C8 68.36(6) . . ?
C6 Fe1 C8 68.29(7) . . ?
C1 Fe1 C7 120.41(6) . . ?
C2 Fe1 C7 108.46(6) . . ?
C9 Fe1 C7 68.23(7) . . ?
C5 Fe1 C7 155.15(7) . . ?
C10 Fe1 C7 68.37(6) . . ?
C6 Fe1 C7 40.68(6) . . ?
C8 Fe1 C7 40.45(7) . . ?
C1 Fe1 C3 68.93(6) . . ?
C2 Fe1 C3 40.75(6) . . ?
C9 Fe1 C3 117.74(6) . . ?
C5 Fe1 C3 68.53(7) . . ?
C10 Fe1 C3 152.06(6) . . ?
C6 Fe1 C3 165.36(7) . . ?
C8 Fe1 C3 106.94(7) . . ?
C7 Fe1 C3 126.90(7) . . ?
C1 Fe1 C4 68.79(6) . . ?
C2 Fe1 C4 68.65(6) . . ?
C9 Fe1 C4 106.42(6) . . ?
C5 Fe1 C4 40.40(6) . . ?
C10 Fe1 C4 118.35(6) . . ?
C6 Fe1 C4 153.42(7) . . ?
C8 Fe1 C4 125.64(7) . . ?
C7 Fe1 C4 163.67(7) . . ?
C3 Fe1 C4 40.57(7) . . ?
C18 P1 C12 101.42(6) . . ?
C18 P1 C11 99.69(6) . . ?
C12 P1 C11 105.94(6) . . ?
C2 C1 C5 107.38(12) . . ?
C2 C1 C11 128.04(13) . . ?
C5 C1 C11 124.11(13) . . ?
C2 C1 Fe1 69.34(8) . . ?
C5 C1 Fe1 69.60(8) . . ?
C11 C1 Fe1 120.19(10) . . ?
C3 C2 C1 107.93(13) . . ?
C3 C2 Fe1 70.29(8) . . ?
C1 C2 Fe1 69.30(8) . . ?
C3 C2 H2 126.0 . . ?
C1 C2 H2 126.0 . . ?
Fe1 C2 H2 125.9 . . ?
C2 C3 C4 108.16(14) . . ?
C2 C3 Fe1 68.95(8) . . ?
C4 C3 Fe1 69.76(8) . . ?
C2 C3 H3 125.9 . . ?
C4 C3 H3 125.9 . . ?
Fe1 C3 H3 126.9 . . ?
C5 C4 C3 108.69(13) . . ?
C5 C4 Fe1 69.39(8) . . ?
C3 C4 Fe1 69.67(9) . . ?
C5 C4 H4 125.7 . . ?
C3 C4 H4 125.7 . . ?
Fe1 C4 H4 126.9 . . ?
C4 C5 C1 107.84(13) . . ?
C4 C5 Fe1 70.21(8) . . ?
C1 C5 Fe1 68.95(8) . . ?
C4 C5 H5 126.1 . . ?
C1 C5 H5 126.1 . . ?
Fe1 C5 H5 126.3 . . ?
C10 C6 C7 108.00(14) . . ?
C10 C6 Fe1 69.66(8) . . ?
C7 C6 Fe1 69.87(9) . . ?
C10 C6 H6 126.0 . . ?
C7 C6 H6 126.0 . . ?
Fe1 C6 H6 126.0 . . ?
C8 C7 C6 107.98(14) . . ?
C8 C7 Fe1 69.74(9) . . ?
C6 C7 Fe1 69.45(8) . . ?
C8 C7 H7 126.0 . . ?
C6 C7 H7 126.0 . . ?
Fe1 C7 H7 126.4 . . ?
C7 C8 C9 108.00(14) . . ?
C7 C8 Fe1 69.81(9) . . ?
C9 C8 Fe1 69.46(9) . . ?
C7 C8 H8 126.0 . . ?
C9 C8 H8 126.0 . . ?
Fe1 C8 H8 126.3 . . ?
C10 C9 C8 108.14(14) . . ?
C10 C9 Fe1 69.72(8) . . ?
C8 C9 Fe1 69.92(9) . . ?
C10 C9 H9 125.9 . . ?
C8 C9 H9 125.9 . . ?
Fe1 C9 H9 126.0 . . ?
C9 C10 C6 107.88(14) . . ?
C9 C10 Fe1 69.64(8) . . ?
C6 C10 Fe1 69.69(8) . . ?
C9 C10 H10 126.1 . . ?
C6 C10 H10 126.1 . . ?
Fe1 C10 H10 126.2 . . ?
O1 C11 C1 121.79(13) . . ?
O1 C11 P1 118.62(11) . . ?
C1 C11 P1 119.05(10) . . ?
C17 C12 C13 118.12(13) . . ?
C17 C12 P1 125.78(10) . . ?
C13 C12 P1 116.08(11) . . ?
C14 C13 C12 121.29(14) . . ?
C14 C13 H13 119.4 . . ?
C12 C13 H13 119.4 . . ?
C13 C14 C15 119.87(14) . . ?
C13 C14 H14 120.1 . . ?
C15 C14 H14 120.1 . . ?
C14 C15 C16 119.73(14) . . ?
C14 C15 H15 120.1 . . ?
C16 C15 H15 120.1 . . ?
C17 C16 C15 120.46(14) . . ?
C17 C16 H16 119.8 . . ?
C15 C16 H16 119.8 . . ?
C16 C17 C12 120.53(13) . . ?
C16 C17 H17 119.7 . . ?
C12 C17 H17 119.7 . . ?
C19 C18 C23 119.28(13) . . ?
C19 C18 P1 117.10(10) . . ?
C23 C18 P1 123.60(11) . . ?
C18 C19 C20 120.44(13) . . ?
C18 C19 H19 119.8 . . ?
C20 C19 H19 119.8 . . ?
C21 C20 C19 119.77(13) . . ?
C21 C20 H20 120.1 . . ?
C19 C20 H20 120.1 . . ?
C20 C21 C22 120.35(14) . . ?
C20 C21 H21 119.8 . . ?
C22 C21 H21 119.8 . . ?
C21 C22 C23 120.16(13) . . ?
C21 C22 H22 119.9 . . ?
C23 C22 H22 119.9 . . ?
C22 C23 C18 120.00(13) . . ?
C22 C23 H23 120.0 . . ?
C18 C23 H23 120.0 . . ?

loop_
_geom_bond_atom_site_label_1
_geom_bond_atom_site_label_2
_geom_bond_distance
_geom_bond_site_symmetry_2
_geom_bond_publ_flag
Fe1 C1 2.0346(14) . ?
Fe1 C2 2.0352(14) . ?
Fe1 C9 2.0431(15) . ?
Fe1 C5 2.0435(14) . ?
Fe1 C10 2.0441(14) . ?
Fe1 C6 2.0444(15) . ?
Fe1 C8 2.0492(15) . ?
Fe1 C7 2.0501(15) . ?
Fe1 C3 2.0529(15) . ?
Fe1 C4 2.0542(15) . ?
P1 C18 1.8251(14) . ?
P1 C12 1.8341(14) . ?
P1 C11 1.8835(14) . ?
O1 C11 1.2250(18) . ?
C1 C2 1.437(2) . ?
C1 C5 1.4431(19) . ?
C1 C11 1.464(2) . ?
C2 C3 1.423(2) . ?
C2 H2 0.9500 . ?
C3 C4 1.424(2) . ?
C3 H3 0.9500 . ?
C4 C5 1.415(2) . ?
C4 H4 0.9500 . ?
C5 H5 0.9500 . ?
C6 C10 1.420(2) . ?
C6 C7 1.423(2) . ?
C6 H6 0.9500 . ?
C7 C8 1.417(2) . ?
C7 H7 0.9500 . ?
C8 C9 1.421(2) . ?
C8 H8 0.9500 . ?
C9 C10 1.419(2) . ?
C9 H9 0.9500 . ?
C10 H10 0.9500 . ?
C12 C17 1.3996(19) . ?
C12 C13 1.4018(19) . ?
C13 C14 1.385(2) . ?
C13 H13 0.9500 . ?
C14 C15 1.387(2) . ?
C14 H14 0.9500 . ?
C15 C16 1.390(2) . ?
C15 H15 0.9500 . ?
C16 C17 1.388(2) . ?
C16 H16 0.9500 . ?
C17 H17 0.9500 . ?
C18 C19 1.3932(19) . ?
C18 C23 1.3977(19) . ?
C19 C20 1.393(2) . ?
C19 H19 0.9500 . ?
C20 C21 1.383(2) . ?
C20 H20 0.9500 . ?
C21 C22 1.386(2) . ?
C21 H21 0.9500 . ?
C22 C23 1.391(2) . ?
C22 H22 0.9500 . ?
C23 H23 0.9500 . ?
